data_1552995
loop_
_publ_author_name
'Leb&#x0153;uf, David'
'Gaydou, Morgane'
'Wang, Yahui'
'Echavarren, Antonio M.'

_publ_section_title
;
 Intermolecular reactions of gold(i)-carbenes with furans by related
 mechanisms
;
_journal_issue 7
_journal_name_full 'Org. Chem. Front.'
_journal_page_first 759
_journal_paper_doi 10.1039/C4QO00130C
_journal_volume 1
_journal_year 2014
_chemical_absolute_configuration ad
_chemical_formula_sum 'C32 H24 O3'
_chemical_formula_weight 456.51
_space_group_IT_number 9
_space_group_name_Hall 'C -2yc'
_space_group_name_H-M_alt 'C 1 c 1'
_symmetry_cell_setting monoclinic
_symmetry_space_group_name_H-M 'C 1 c 1'
_atom_sites_solution_hydrogens geom
_atom_sites_solution_primary direct
_atom_sites_solution_secondary difmap
_audit_creation_method SHELXL-97
_cell_angle_alpha 90.00
_cell_angle_beta 93.744(10)
_cell_angle_gamma 90.00
_cell_formula_units_Z 4
_cell_length_a 5.5702(14)
_cell_length_b 24.243(6)
_cell_length_c 17.573(5)
_cell_measurement_reflns_used 2132
_cell_measurement_temperature 100(2)
_cell_measurement_theta_max 23.25
_cell_measurement_theta_min 2.32
_cell_volume 2368.0(11)
_computing_cell_refinement 'Bruker APEX2 v2011.4-0'
_computing_data_collection 'Bruker APEX2 v2011.4-0'
_computing_data_reduction 'Bruker SAINT V7.60A'
_computing_molecular_graphics 'Bruker SHELXTL'
_computing_publication_material 'Bruker SHELXTL'
_computing_structure_refinement 'SHELXS-97 (Sheldrick, 2008)'
_computing_structure_solution Sir2011
_diffrn_ambient_temperature 100(2)
_diffrn_detector_area_resol_mean 512
_diffrn_detector_type '4K CCD area detector APEX II'
_diffrn_measured_fraction_theta_full 0.996
_diffrn_measured_fraction_theta_max 0.996
_diffrn_measurement_device_type 'APEX DUO Kappa 4-axis goniometer'
_diffrn_measurement_method
;
 Fullsphere data collection, phi and omega scans
;
_diffrn_measurement_specimen_support 'magnetic support with MicroMount'
_diffrn_radiation_monochromator 'Quazar MX Multilayer Optics'
_diffrn_radiation_type MoK\a
_diffrn_radiation_wavelength 0.71073
_diffrn_reflns_av_R_equivalents 0.0633
_diffrn_reflns_av_sigmaI/netI 0.0986
_diffrn_reflns_limit_h_max 7
_diffrn_reflns_limit_h_min -6
_diffrn_reflns_limit_k_max 31
_diffrn_reflns_limit_k_min -31
_diffrn_reflns_limit_l_max 23
_diffrn_reflns_limit_l_min -23
_diffrn_reflns_number 15211
_diffrn_reflns_theta_full 28.11
_diffrn_reflns_theta_max 28.11
_diffrn_reflns_theta_min 2.04
_diffrn_source 'Microfocus source E025 IuS'
_diffrn_source_current 0.6
_diffrn_source_power 50
_diffrn_source_size '0.2 mm x 0.2 mm fine focus'
_diffrn_source_type 'Bruker APEX DUO'
_exptl_absorpt_coefficient_mu 0.081
_exptl_absorpt_correction_T_max 0.9984
_exptl_absorpt_correction_T_min 0.9683
_exptl_absorpt_correction_type empirical
_exptl_absorpt_process_details
; 
 SADABS Version 2008/1 Bruker-Nonius
 Blessing, Acta Cryst. (1995) A51 33-38
;
_exptl_crystal_colour colourless
_exptl_crystal_density_diffrn 1.280
_exptl_crystal_density_method 'not measured'
_exptl_crystal_description needles
_exptl_crystal_F_000 960
_exptl_crystal_size_max 0.40
_exptl_crystal_size_mid 0.04
_exptl_crystal_size_min 0.02
_refine_diff_density_max 0.203
_refine_diff_density_min -0.262
_refine_diff_density_rms 0.052
_refine_ls_abs_structure_details 'Flack H D (1983), Acta Cryst. A39, 876-881'
_refine_ls_abs_structure_Flack 0.8(14)
_refine_ls_extinction_method none
_refine_ls_goodness_of_fit_ref 0.986
_refine_ls_hydrogen_treatment noref
_refine_ls_matrix_type full
_refine_ls_number_parameters 318
_refine_ls_number_reflns 5364
_refine_ls_number_restraints 2
_refine_ls_restrained_S_all 0.986
_refine_ls_R_factor_all 0.1013
_refine_ls_R_factor_gt 0.0547
_refine_ls_shift/su_max 0.007
_refine_ls_shift/su_mean 0.000
_refine_ls_structure_factor_coef Fsqd
_refine_ls_weighting_details 'calc w=1/[\s^2^(Fo^2^)+(0.0596P)^2^+0.0000P] where P=(Fo^2^+2Fc^2^)/3'
_refine_ls_weighting_scheme calc
_refine_ls_wR_factor_gt 0.1105
_refine_ls_wR_factor_ref 0.1281
_reflns_number_gt 3561
_reflns_number_total 5364
_reflns_threshold_expression >2sigma(I)
_cod_data_source_file c4qo00130c3.cif
_cod_data_source_block mo_dlb349_0m
_cod_depositor_comments
;
The following automatic conversions were performed:

data item '_symmetry_cell_setting' value 'Monoclinic' was changed to
'monoclinic' in accordance with the
/home/saulius/struct/COD-crude-data/automatic-downloads/DataCite-retrospective/RSC/depositions/lib/dictionaries/cif_core.dic
dictionary named 'cif_core.dic' version 2.4.2 last updated on
2011-04-26.

Automatic conversion script
Id: cif_fix_values 6909 2019-04-08 15:41:33Z antanas 
;
_cod_original_cell_volume 2368.1(11)
_cod_original_sg_symbol_H-M Cc
_cod_database_code 1552995

loop_
_symmetry_equiv_pos_as_xyz
'x, y, z'
'x, -y, z+1/2'
'x+1/2, y+1/2, z'
'x+1/2, -y+1/2, z+1/2'

loop_
_atom_site_label
_atom_site_type_symbol
_atom_site_fract_x
_atom_site_fract_y
_atom_site_fract_z
_atom_site_U_iso_or_equiv
_atom_site_adp_type
_atom_site_occupancy
_atom_site_symmetry_multiplicity
_atom_site_calc_flag
_atom_site_refinement_flags
O1 O 0.2504(4) 0.06242(8) 0.20685(12) 0.0235(5) Uani 1 1 d .
O2 O 0.4126(4) 0.02471(8) 0.31532(13) 0.0304(5) Uani 1 1 d .
O3 O 1.0086(4) 0.25253(9) 0.13128(13) 0.0285(5) Uani 1 1 d .
C1 C 0.4073(5) 0.10710(11) 0.21466(17) 0.0213(7) Uani 1 1 d .
C2 C 0.4250(5) 0.14309(12) 0.28037(17) 0.0221(7) Uani 1 1 d .
H2 H 0.3404 0.1387 0.3252 0.026 Uiso 1 1 calc R
C3 C 0.5820(5) 0.18412(11) 0.26742(17) 0.0196(6) Uani 1 1 d .
C4 C 0.6701(5) 0.17708(11) 0.18834(16) 0.0193(6) Uani 1 1 d .
H4 H 0.8489 0.1726 0.1917 0.023 Uiso 1 1 calc R
C5 C 0.5508(5) 0.12381(11) 0.16049(16) 0.0192(6) Uani 1 1 d .
C6 C 0.2670(6) 0.02252(12) 0.26205(17) 0.0220(7) Uani 1 1 d .
C7 C 0.0914(6) -0.02237(12) 0.24568(16) 0.0211(6) Uani 1 1 d .
C8 C -0.1077(5) -0.01530(13) 0.19430(19) 0.0291(8) Uani 1 1 d .
H8 H -0.1325 0.0187 0.1680 0.035 Uiso 1 1 calc R
C9 C -0.2682(7) -0.05810(14) 0.1821(2) 0.0373(9) Uani 1 1 d .
H9 H -0.4055 -0.0535 0.1477 0.045 Uiso 1 1 calc R
C10 C -0.2302(6) -0.10805(13) 0.2197(2) 0.0351(9) Uani 1 1 d .
H10 H -0.3419 -0.1373 0.2110 0.042 Uiso 1 1 calc R
C11 C -0.0331(6) -0.11536(12) 0.26929(18) 0.0286(7) Uani 1 1 d .
H11 H -0.0062 -0.1498 0.2942 0.034 Uiso 1 1 calc R
C12 C 0.1273(6) -0.07217(12) 0.28296(17) 0.0249(7) Uani 1 1 d .
H12 H 0.2626 -0.0768 0.3182 0.030 Uiso 1 1 calc R
C13 C 0.6585(5) 0.22844(11) 0.32001(17) 0.0194(6) Uani 1 1 d .
C14 C 0.5241(5) 0.24143(11) 0.38185(18) 0.0221(7) Uani 1 1 d .
H14 H 0.3792 0.2219 0.3888 0.026 Uiso 1 1 calc R
C15 C 0.5981(6) 0.28212(12) 0.43316(18) 0.0245(7) Uani 1 1 d .
H15 H 0.5051 0.2902 0.4752 0.029 Uiso 1 1 calc R
C16 C 0.8080(5) 0.31123(12) 0.42339(18) 0.0232(7) Uani 1 1 d .
H16 H 0.8584 0.3394 0.4585 0.028 Uiso 1 1 calc R
C17 C 0.9434(6) 0.29914(11) 0.36258(17) 0.0226(7) Uani 1 1 d .
H17 H 1.0872 0.3191 0.3558 0.027 Uiso 1 1 calc R
C18 C 0.8709(5) 0.25789(12) 0.31104(18) 0.0231(7) Uani 1 1 d .
H18 H 0.9661 0.2497 0.2696 0.028 Uiso 1 1 calc R
C19 C 0.5975(5) 0.22570(11) 0.13451(17) 0.0206(6) Uani 1 1 d .
H19A H 0.5127 0.2105 0.0879 0.025 Uiso 1 1 calc R
H19B H 0.4815 0.2492 0.1600 0.025 Uiso 1 1 calc R
C20 C 0.7998(5) 0.26180(11) 0.11084(17) 0.0193(6) Uani 1 1 d .
C21 C 0.7349(5) 0.30918(12) 0.05940(16) 0.0220(7) Uani 1 1 d .
C22 C 0.9090(6) 0.34951(12) 0.0493(2) 0.0317(8) Uani 1 1 d .
H22 H 1.0629 0.3466 0.0757 0.038 Uiso 1 1 calc R
C23 C 0.8580(7) 0.39378(14) 0.0009(2) 0.0380(9) Uani 1 1 d .
H23 H 0.9765 0.4213 -0.0053 0.046 Uiso 1 1 calc R
C24 C 0.6367(6) 0.39802(13) -0.03804(19) 0.0318(8) Uani 1 1 d .
H24 H 0.6016 0.4288 -0.0703 0.038 Uiso 1 1 calc R
C25 C 0.4657(6) 0.35772(13) -0.0304(2) 0.0321(8) Uani 1 1 d .
H25 H 0.3151 0.3600 -0.0588 0.039 Uiso 1 1 calc R
C26 C 0.5138(6) 0.31383(13) 0.01906(18) 0.0273(7) Uani 1 1 d .
H26 H 0.3937 0.2867 0.0253 0.033 Uiso 1 1 calc R
C27 C 0.5906(5) 0.09907(11) 0.08612(17) 0.0190(6) Uani 1 1 d .
C28 C 0.7964(5) 0.11220(12) 0.04877(16) 0.0222(7) Uani 1 1 d .
H28 H 0.9110 0.1369 0.0723 0.027 Uiso 1 1 calc R
C29 C 0.8375(6) 0.08994(12) -0.02203(18) 0.0250(7) Uani 1 1 d .
H29 H 0.9786 0.0996 -0.0465 0.030 Uiso 1 1 calc R
C30 C 0.6737(6) 0.05380(12) -0.05678(17) 0.0246(7) Uani 1 1 d .
H30 H 0.7013 0.0383 -0.1051 0.030 Uiso 1 1 calc R
C31 C 0.4685(5) 0.04031(12) -0.02043(17) 0.0229(7) Uani 1 1 d .
H31 H 0.3547 0.0157 -0.0446 0.027 Uiso 1 1 calc R
C32 C 0.4255(5) 0.06178(11) 0.05003(17) 0.0206(6) Uani 1 1 d .
H32 H 0.2847 0.0515 0.0743 0.025 Uiso 1 1 calc R

loop_
_atom_site_aniso_label
_atom_site_aniso_U_11
_atom_site_aniso_U_22
_atom_site_aniso_U_33
_atom_site_aniso_U_23
_atom_site_aniso_U_13
_atom_site_aniso_U_12
O1 0.0278(12) 0.0220(10) 0.0203(10) 0.0053(9) -0.0024(9) -0.0109(9)
O2 0.0348(13) 0.0262(12) 0.0282(12) 0.0070(10) -0.0132(10) -0.0058(10)
O3 0.0209(12) 0.0334(12) 0.0310(13) 0.0073(10) 0.0003(10) -0.0026(10)
C1 0.0268(18) 0.0165(14) 0.0198(15) 0.0019(12) -0.0039(13) -0.0015(13)
C2 0.0244(17) 0.0240(15) 0.0177(15) 0.0013(13) 0.0005(12) -0.0039(13)
C3 0.0189(15) 0.0193(14) 0.0200(15) 0.0021(12) -0.0039(12) 0.0016(13)
C4 0.0170(16) 0.0203(14) 0.0201(15) 0.0018(12) -0.0025(12) -0.0017(12)
C5 0.0207(16) 0.0168(14) 0.0191(15) 0.0034(12) -0.0061(12) -0.0029(12)
C6 0.0275(17) 0.0199(15) 0.0188(15) 0.0008(13) 0.0032(13) 0.0004(14)
C7 0.0272(17) 0.0203(15) 0.0160(15) 0.0001(12) 0.0025(12) -0.0014(13)
C8 0.0283(19) 0.0220(16) 0.036(2) 0.0067(14) -0.0041(15) -0.0026(14)
C9 0.032(2) 0.0346(18) 0.043(2) 0.0078(16) -0.0162(16) -0.0117(16)
C10 0.030(2) 0.0299(18) 0.044(2) 0.0070(16) -0.0052(17) -0.0137(15)
C11 0.0329(19) 0.0232(16) 0.0292(18) 0.0088(14) -0.0014(15) -0.0048(15)
C12 0.0273(18) 0.0275(16) 0.0200(16) 0.0007(13) 0.0011(13) 0.0002(14)
C13 0.0189(16) 0.0166(14) 0.0219(15) 0.0001(12) -0.0033(12) 0.0029(12)
C14 0.0207(16) 0.0183(14) 0.0271(17) 0.0031(13) 0.0008(13) 0.0019(13)
C15 0.0280(18) 0.0230(16) 0.0228(16) -0.0038(13) 0.0030(14) 0.0010(14)
C16 0.0254(17) 0.0191(14) 0.0237(16) -0.0009(12) -0.0076(13) 0.0007(13)
C17 0.0208(16) 0.0216(16) 0.0247(16) -0.0004(13) -0.0047(13) -0.0004(13)
C18 0.0189(16) 0.0258(16) 0.0245(17) -0.0009(13) 0.0014(13) 0.0013(13)
C19 0.0193(16) 0.0195(14) 0.0223(15) 0.0025(12) -0.0044(12) -0.0037(13)
C20 0.0231(17) 0.0189(14) 0.0160(14) -0.0051(12) 0.0033(12) -0.0031(13)
C21 0.0245(17) 0.0208(15) 0.0206(16) -0.0025(12) -0.0001(13) -0.0033(13)
C22 0.030(2) 0.0271(17) 0.038(2) 0.0062(16) 0.0007(15) -0.0047(15)
C23 0.042(2) 0.0295(18) 0.043(2) 0.0057(16) 0.0042(18) -0.0082(17)
C24 0.039(2) 0.0274(17) 0.0291(18) 0.0065(15) 0.0025(16) -0.0036(15)
C25 0.0303(19) 0.0297(17) 0.0350(19) 0.0054(15) -0.0089(15) -0.0018(15)
C26 0.0277(18) 0.0216(16) 0.0314(18) 0.0042(13) -0.0062(14) -0.0062(14)
C27 0.0223(16) 0.0118(14) 0.0220(15) 0.0041(12) -0.0049(12) 0.0027(12)
C28 0.0205(16) 0.0238(15) 0.0218(16) -0.0017(13) -0.0017(12) -0.0013(13)
C29 0.0229(17) 0.0271(16) 0.0244(17) 0.0035(13) -0.0028(13) 0.0004(14)
C30 0.0304(19) 0.0235(16) 0.0195(16) -0.0010(13) -0.0028(14) 0.0008(14)
C31 0.0237(17) 0.0187(14) 0.0251(16) 0.0022(13) -0.0075(13) 0.0016(13)
C32 0.0203(16) 0.0191(14) 0.0215(15) 0.0042(12) -0.0049(12) 0.0008(13)

loop_
_atom_type_symbol
_atom_type_description
_atom_type_scat_dispersion_real
_atom_type_scat_dispersion_imag
_atom_type_scat_source
C C 0.0033 0.0016 'International Tables Vol C Tables 4.2.6.8 and 6.1.1.4'
H H 0.0000 0.0000 'International Tables Vol C Tables 4.2.6.8 and 6.1.1.4'
O O 0.0106 0.0060 'International Tables Vol C Tables 4.2.6.8 and 6.1.1.4'

loop_
_geom_angle_atom_site_label_1
_geom_angle_atom_site_label_2
_geom_angle_atom_site_label_3
_geom_angle
C6 O1 C1 117.8(2)
C5 C1 O1 124.2(3)
C5 C1 C2 111.8(2)
O1 C1 C2 123.9(3)
C3 C2 C1 108.7(3)
C2 C3 C13 126.8(3)
C2 C3 C4 108.9(2)
C13 C3 C4 124.4(3)
C3 C4 C5 103.3(2)
C3 C4 C19 112.8(2)
C5 C4 C19 111.1(2)
C1 C5 C27 129.7(3)
C1 C5 C4 107.2(2)
C27 C5 C4 123.1(2)
O2 C6 O1 122.2(3)
O2 C6 C7 126.1(3)
O1 C6 C7 111.6(2)
C12 C7 C8 119.9(3)
C12 C7 C6 118.5(3)
C8 C7 C6 121.6(3)
C9 C8 C7 119.3(3)
C8 C9 C10 120.3(3)
C11 C10 C9 120.5(3)
C10 C11 C12 119.6(3)
C7 C12 C11 120.4(3)
C14 C13 C18 118.2(3)
C14 C13 C3 120.6(3)
C18 C13 C3 121.1(3)
C15 C14 C13 121.1(3)
C14 C15 C16 120.1(3)
C17 C16 C15 119.8(3)
C16 C17 C18 120.5(3)
C17 C18 C13 120.3(3)
C20 C19 C4 116.2(2)
O3 C20 C21 120.7(3)
O3 C20 C19 122.0(3)
C21 C20 C19 117.3(2)
C26 C21 C22 118.6(3)
C26 C21 C20 123.0(3)
C22 C21 C20 118.3(3)
C23 C22 C21 120.2(3)
C24 C23 C22 120.3(3)
C23 C24 C25 120.1(3)
C24 C25 C26 119.9(3)
C21 C26 C25 120.8(3)
C28 C27 C32 117.8(3)
C28 C27 C5 120.2(3)
C32 C27 C5 122.0(3)
C29 C28 C27 121.4(3)
C30 C29 C28 120.1(3)
C29 C30 C31 119.2(3)
C32 C31 C30 121.5(3)
C31 C32 C27 120.0(3)

loop_
_geom_bond_atom_site_label_1
_geom_bond_atom_site_label_2
_geom_bond_distance
O1 C6 1.369(3)
O1 C1 1.393(3)
O2 C6 1.199(3)
O3 C20 1.215(3)
C1 C5 1.345(4)
C1 C2 1.445(4)
C2 C3 1.354(4)
C3 C13 1.462(4)
C3 C4 1.513(4)
C4 C5 1.519(4)
C4 C19 1.548(4)
C5 C27 1.468(4)
C6 C7 1.479(4)
C7 C12 1.382(4)
C7 C8 1.394(4)
C8 C9 1.377(4)
C9 C10 1.390(5)
C10 C11 1.367(5)
C11 C12 1.387(4)
C13 C14 1.395(4)
C13 C18 1.400(4)
C14 C15 1.381(4)
C15 C16 1.386(4)
C16 C17 1.379(4)
C17 C18 1.391(4)
C19 C20 1.507(4)
C20 C21 1.491(4)
C21 C26 1.385(4)
C21 C22 1.396(4)
C22 C23 1.387(5)
C23 C24 1.374(5)
C24 C25 1.377(5)
C25 C26 1.389(4)
C27 C28 1.394(4)
C27 C32 1.410(4)
C28 C29 1.389(4)
C29 C30 1.379(4)
C30 C31 1.385(4)
C31 C32 1.378(4)

loop_
_geom_torsion_atom_site_label_1
_geom_torsion_atom_site_label_2
_geom_torsion_atom_site_label_3
_geom_torsion_atom_site_label_4
_geom_torsion
C6 O1 C1 C5 126.6(3)
C6 O1 C1 C2 -57.2(4)
C5 C1 C2 C3 0.6(4)
O1 C1 C2 C3 -176.0(3)
C1 C2 C3 C13 -177.9(3)
C1 C2 C3 C4 1.9(3)
C2 C3 C4 C5 -3.4(3)
C13 C3 C4 C5 176.4(3)
C2 C3 C4 C19 116.6(3)
C13 C3 C4 C19 -63.6(4)
O1 C1 C5 C27 -4.5(5)
C2 C1 C5 C27 178.9(3)
O1 C1 C5 C4 173.8(3)
C2 C1 C5 C4 -2.8(3)
C3 C4 C5 C1 3.7(3)
C19 C4 C5 C1 -117.5(3)
C3 C4 C5 C27 -177.9(2)
C19 C4 C5 C27 60.9(3)
C1 O1 C6 O2 -1.0(4)
C1 O1 C6 C7 -179.4(2)
O2 C6 C7 C12 -16.0(5)
O1 C6 C7 C12 162.4(3)
O2 C6 C7 C8 163.6(3)
O1 C6 C7 C8 -18.0(4)
C12 C7 C8 C9 0.8(5)
C6 C7 C8 C9 -178.9(3)
C7 C8 C9 C10 -0.9(5)
C8 C9 C10 C11 -0.1(6)
C9 C10 C11 C12 1.2(6)
C8 C7 C12 C11 0.3(5)
C6 C7 C12 C11 180.0(3)
C10 C11 C12 C7 -1.3(5)
C2 C3 C13 C14 -18.2(4)
C4 C3 C13 C14 162.1(3)
C2 C3 C13 C18 160.1(3)
C4 C3 C13 C18 -19.7(4)
C18 C13 C14 C15 -0.2(4)
C3 C13 C14 C15 178.1(3)
C13 C14 C15 C16 0.6(4)
C14 C15 C16 C17 -0.5(4)
C15 C16 C17 C18 -0.1(4)
C16 C17 C18 C13 0.5(4)
C14 C13 C18 C17 -0.4(4)
C3 C13 C18 C17 -178.6(3)
C3 C4 C19 C20 112.0(3)
C5 C4 C19 C20 -132.5(3)
C4 C19 C20 O3 1.7(4)
C4 C19 C20 C21 -179.6(3)
O3 C20 C21 C26 163.1(3)
C19 C20 C21 C26 -15.6(4)
O3 C20 C21 C22 -14.3(4)
C19 C20 C21 C22 167.0(3)
C26 C21 C22 C23 1.3(5)
C20 C21 C22 C23 178.8(3)
C21 C22 C23 C24 -0.7(5)
C22 C23 C24 C25 -1.2(5)
C23 C24 C25 C26 2.4(5)
C22 C21 C26 C25 -0.1(5)
C20 C21 C26 C25 -177.5(3)
C24 C25 C26 C21 -1.8(5)
C1 C5 C27 C28 -160.2(3)
C4 C5 C27 C28 21.8(4)
C1 C5 C27 C32 19.9(4)
C4 C5 C27 C32 -158.1(3)
C32 C27 C28 C29 0.7(4)
C5 C27 C28 C29 -179.2(3)
C27 C28 C29 C30 -0.3(4)
C28 C29 C30 C31 0.3(4)
C29 C30 C31 C32 -0.6(4)
C30 C31 C32 C27 1.0(4)
C28 C27 C32 C31 -1.0(4)
C5 C27 C32 C31 178.9(3)
